data_4033144
loop_
_publ_author_name
'Garnsey, Michelle R.'
'Slutskyy, Yuriy'
'Jamison, Christopher R.'
'Zhao, Peng'
'Lee, Juyeol'
'Rhee, Young Ho'
'Overman, Larry E.'

_publ_section_title
;
 Short Enantioselective Total Syntheses of Cheloviolenes A and B and
 Dendrillolide C via Convergent Fragment Coupling Using a Tertiary Carbon
 Radical.
;
_journal_name_full 'The Journal of organic chemistry'
_journal_paper_doi 10.1021/acs.joc.7b02458
_journal_year 2017
_chemical_absolute_configuration syn
_chemical_formula_sum 'C20 H30 O4'
_chemical_formula_weight 334.44
_space_group_crystal_system orthorhombic
_space_group_IT_number 19
_space_group_name_Hall 'P 2ac 2ab'
_space_group_name_H-M_alt 'P 21 21 21'
_symmetry_space_group_name_Hall 'P 2ac 2ab'
_symmetry_space_group_name_H-M 'P 21 21 21'
_atom_sites_solution_hydrogens difmap
_atom_sites_solution_primary dual
_atom_sites_solution_secondary difmap
_audit_creation_method SHELXL-2014/7
_cell_angle_alpha 90
_cell_angle_beta 90
_cell_angle_gamma 90
_cell_formula_units_Z 4
_cell_length_a 8.5769(12)
_cell_length_b 13.3823(18)
_cell_length_c 15.729(2)
_cell_measurement_reflns_used 9881
_cell_measurement_temperature 88(2)
_cell_measurement_theta_max 28.96
_cell_measurement_theta_min 2.59
_cell_volume 1805.4(4)
_computing_cell_refinement 'Bruker SAINT 8.34a, 2013'
_computing_data_collection 'Bruker APEX2 2014.11-0, 2014'
_computing_data_reduction 'Bruker SAINT 8.34a, 2013'
_computing_molecular_graphics 'Bruker SHELXTL'
_computing_publication_material 'Bruker SHELXTL'
_computing_structure_refinement 'SHELXL-2014/7 (Sheldrick, 2014)'
_computing_structure_solution 'Bruker SHELXTL 2014/4'
_diffrn_ambient_temperature 88(2)
_diffrn_measured_fraction_theta_full 1.000
_diffrn_measured_fraction_theta_max 0.962
_diffrn_measurement_device_type 'Bruker SMART APEX II CCD'
_diffrn_measurement_method '\f and \w scans'
_diffrn_radiation_type MoK\a
_diffrn_radiation_wavelength 0.71073
_diffrn_reflns_av_R_equivalents 0.0298
_diffrn_reflns_av_unetI/netI 0.0246
_diffrn_reflns_Laue_measured_fraction_full 1.000
_diffrn_reflns_Laue_measured_fraction_max 0.962
_diffrn_reflns_limit_h_max 11
_diffrn_reflns_limit_h_min -11
_diffrn_reflns_limit_k_max 18
_diffrn_reflns_limit_k_min -17
_diffrn_reflns_limit_l_max 21
_diffrn_reflns_limit_l_min -21
_diffrn_reflns_number 22424
_diffrn_reflns_point_group_measured_fraction_full 1.000
_diffrn_reflns_point_group_measured_fraction_max 0.940
_diffrn_reflns_theta_full 25.500
_diffrn_reflns_theta_max 29.141
_diffrn_reflns_theta_min 1.998
_diffrn_source 'fine-focus sealed tube'
_exptl_absorpt_coefficient_mu 0.084
_exptl_absorpt_correction_T_max 0.8621
_exptl_absorpt_correction_T_min 0.8376
_exptl_absorpt_correction_type multi-scan
_exptl_absorpt_process_details 'Bruker SADABS 2014/5'
_exptl_crystal_colour colorless
_exptl_crystal_density_diffrn 1.230
_exptl_crystal_density_meas ?
_exptl_crystal_density_method not_measured
_exptl_crystal_description rod
_exptl_crystal_F_000 728
_exptl_crystal_size_max 0.431
_exptl_crystal_size_mid 0.138
_exptl_crystal_size_min 0.112
_refine_diff_density_max 0.246
_refine_diff_density_min -0.173
_refine_diff_density_rms 0.037
_refine_ls_abs_structure_details
; 
 Flack x determined using 1720 quotients [(I+)-(I-)]/[(I+)+(I-)] 
 (Parsons, Flack and Wagner, Acta Cryst. B69 (2013) 249-259). 
;
_refine_ls_abs_structure_Flack -0.2(3)
_refine_ls_extinction_method none
_refine_ls_goodness_of_fit_ref 1.034
_refine_ls_hydrogen_treatment refxyz
_refine_ls_matrix_type full
_refine_ls_number_parameters 307
_refine_ls_number_reflns 4575
_refine_ls_number_restraints 0
_refine_ls_restrained_S_all 1.034
_refine_ls_R_factor_all 0.0360
_refine_ls_R_factor_gt 0.0326
_refine_ls_shift/su_max 0.000
_refine_ls_shift/su_mean 0.000
_refine_ls_structure_factor_coef Fsqd
_refine_ls_weighting_details 'w=1/[\s^2^(Fo^2^)+(0.0437P)^2^+0.2955P] where P=(Fo^2^+2Fc^2^)/3'
_refine_ls_weighting_scheme calc
_refine_ls_wR_factor_gt 0.0773
_refine_ls_wR_factor_ref 0.0797
_reflns_Friedel_coverage 0.723
_reflns_Friedel_fraction_full 1.000
_reflns_Friedel_fraction_max 0.911
_reflns_number_gt 4278
_reflns_number_total 4575
_reflns_threshold_expression 'I > 2\s(I)'
_cod_data_source_file jo7b02458_si_004.cif
_cod_data_source_block leo297
_cod_depositor_comments
;
The following automatic conversions were performed:

'_exptl_crystal_density_meas' value 'not_measured' was changed to '?'
- the value is perceived as not measured.

Automatic conversion script
Id: cif_fix_values 4973 2017-02-22 13:04:09Z antanas 
;
_cod_database_code 4033144
_shelx_shelxl_version_number 2014/7
_shelx_space_group_comment
; 
The symmetry employed for this shelxl refinement is uniquely defined 
by the following loop, which should always be used as a source of 
symmetry information in preference to the above space-group names. 
They are only intended as comments. 
;
_shelx_estimated_absorpt_t_min 0.965
_shelx_estimated_absorpt_t_max 0.991
_exptl_absorpt_special_details
; 
Reflections not merged 
22501 Corrected reflections written to file leo297s.hkl 
Estimated minimum and maximum transmission:  0.8376  0.8621 
The ratio (0.9716) of these values is more reliable than their absolute values 
Additional spherical absorption correction applied with mu*r =  0.1000 
Lambda/2 correction factor = 0.00150 
;

loop_
_space_group_symop_operation_xyz
'x, y, z'
'-x+1/2, -y, z+1/2'
'-x, y+1/2, -z+1/2'
'x+1/2, -y+1/2, -z'

loop_
_atom_site_label
_atom_site_type_symbol
_atom_site_fract_x
_atom_site_fract_y
_atom_site_fract_z
_atom_site_U_iso_or_equiv
_atom_site_adp_type
_atom_site_occupancy
_atom_site_site_symmetry_order
_atom_site_calc_flag
_atom_site_refinement_flags_adp
O11 O 0.23307(13) 0.39235(9) 0.53278(7) 0.0180(2) Uani 1 1 d .
O11' O 0.29031(13) 0.24938(10) 0.59727(8) 0.0249(3) Uani 1 1 d .
O15 O 0.15503(13) 0.46153(8) 0.40291(7) 0.0167(2) Uani 1 1 d .
O15' O 0.10292(14) 0.29734(8) 0.35977(7) 0.0171(2) Uani 1 1 d .
C1 C 0.7497(2) 0.56914(13) 0.19114(12) 0.0227(3) Uani 1 1 d .
C2 C 0.8757(2) 0.53204(13) 0.12904(12) 0.0249(4) Uani 1 1 d .
C3 C 0.8214(2) 0.45320(14) 0.06551(11) 0.0245(4) Uani 1 1 d .
C4 C 0.75630(19) 0.35374(12) 0.10022(10) 0.0185(3) Uani 1 1 d .
C5 C 0.59814(18) 0.36385(12) 0.14753(10) 0.0152(3) Uani 1 1 d .
C6 C 0.46676(19) 0.41852(13) 0.10034(10) 0.0192(3) Uani 1 1 d .
C7 C 0.33583(19) 0.41761(13) 0.16581(10) 0.0193(3) Uani 1 1 d .
C8 C 0.41558(18) 0.44111(11) 0.25264(9) 0.0144(3) Uani 1 1 d .
C9 C 0.59398(17) 0.40952(11) 0.23933(9) 0.0130(3) Uani 1 1 d .
C10 C 0.71127(18) 0.49164(12) 0.25798(10) 0.0165(3) Uani 1 1 d .
C11 C 0.31280(17) 0.30606(12) 0.53879(10) 0.0162(3) Uani 1 1 d .
C12 C 0.4245(2) 0.29445(13) 0.46589(10) 0.0193(3) Uani 1 1 d .
C13 C 0.40901(18) 0.38954(11) 0.41268(9) 0.0145(3) Uani 1 1 d .
C14 C 0.34375(17) 0.37371(11) 0.32223(9) 0.0128(3) Uani 1 1 d .
C15 C 0.16783(17) 0.38924(12) 0.33572(10) 0.0147(3) Uani 1 1 d .
C16 C 0.27984(18) 0.45000(12) 0.45827(10) 0.0155(3) Uani 1 1 d .
C17 C 0.3937(2) 0.55251(13) 0.27374(12) 0.0221(3) Uani 1 1 d .
C18 C 0.8761(2) 0.30151(13) 0.15782(12) 0.0219(3) Uani 1 1 d .
C19 C 0.7285(2) 0.28605(17) 0.02210(13) 0.0302(4) Uani 1 1 d .
C20 C 0.78766(19) 0.49348(14) 0.33179(12) 0.0219(3) Uani 1 1 d .
H1 H 0.653(3) 0.5913(16) 0.1568(14) 0.025 Uiso 1 1 d U
H2 H 0.789(3) 0.6286(16) 0.2184(13) 0.025 Uiso 1 1 d U
H3 H 0.910(3) 0.5924(16) 0.0944(13) 0.025 Uiso 1 1 d U
H4 H 0.964(3) 0.5073(16) 0.1641(13) 0.025 Uiso 1 1 d U
H5 H 0.737(3) 0.4838(16) 0.0280(13) 0.025 Uiso 1 1 d U
H6 H 0.911(3) 0.4385(15) 0.0270(14) 0.025 Uiso 1 1 d U
H7 H 0.562(3) 0.2961(16) 0.1538(13) 0.025 Uiso 1 1 d U
H8 H 0.436(3) 0.3872(16) 0.0458(14) 0.025 Uiso 1 1 d U
H9 H 0.495(3) 0.4876(17) 0.0889(13) 0.025 Uiso 1 1 d U
H10 H 0.284(3) 0.3519(16) 0.1668(13) 0.025 Uiso 1 1 d U
H11 H 0.259(3) 0.4675(16) 0.1517(13) 0.025 Uiso 1 1 d U
H12 H 0.617(3) 0.3575(16) 0.2826(14) 0.025 Uiso 1 1 d U
H13 H 0.395(3) 0.2362(17) 0.4343(14) 0.025 Uiso 1 1 d U
H14 H 0.525(3) 0.2842(16) 0.4866(14) 0.025 Uiso 1 1 d U
H15 H 0.504(3) 0.4247(16) 0.4135(14) 0.025 Uiso 1 1 d U
H16 H 0.360(3) 0.3039(16) 0.3030(14) 0.025 Uiso 1 1 d U
H17 H 0.112(3) 0.4189(16) 0.2880(14) 0.025 Uiso 1 1 d U
H18 H 0.011(3) 0.3047(16) 0.3687(13) 0.025 Uiso 1 1 d U
H19 H 0.313(3) 0.5149(16) 0.4785(13) 0.025 Uiso 1 1 d U
H20 H 0.450(3) 0.5720(16) 0.3229(14) 0.025 Uiso 1 1 d U
H21 H 0.283(3) 0.5662(15) 0.2830(14) 0.025 Uiso 1 1 d U
H22 H 0.430(3) 0.5961(16) 0.2292(13) 0.025 Uiso 1 1 d U
H23 H 0.901(3) 0.3387(16) 0.2115(14) 0.025 Uiso 1 1 d U
H24 H 0.972(3) 0.2925(16) 0.1287(13) 0.025 Uiso 1 1 d U
H25 H 0.837(3) 0.2351(17) 0.1748(13) 0.025 Uiso 1 1 d U
H26 H 0.688(3) 0.2223(17) 0.0405(13) 0.025 Uiso 1 1 d U
H27 H 0.659(3) 0.3207(16) -0.0187(13) 0.025 Uiso 1 1 d U
H28 H 0.828(3) 0.2767(16) -0.0071(14) 0.025 Uiso 1 1 d U
H29 H 0.772(3) 0.4429(16) 0.3740(14) 0.025 Uiso 1 1 d U
H30 H 0.860(3) 0.5493(16) 0.3462(13) 0.025 Uiso 1 1 d U

loop_
_atom_site_aniso_label
_atom_site_aniso_U_11
_atom_site_aniso_U_22
_atom_site_aniso_U_33
_atom_site_aniso_U_23
_atom_site_aniso_U_13
_atom_site_aniso_U_12
O11 0.0159(5) 0.0218(5) 0.0162(5) 0.0011(4) 0.0029(4) 0.0037(4)
O11' 0.0151(5) 0.0316(6) 0.0281(6) 0.0111(6) -0.0003(5) 0.0002(5)
O15 0.0133(5) 0.0191(5) 0.0178(5) -0.0012(4) -0.0001(4) 0.0040(4)
O15' 0.0110(5) 0.0189(5) 0.0213(5) 0.0026(4) 0.0025(4) -0.0019(4)
C1 0.0191(8) 0.0167(7) 0.0322(9) 0.0039(7) 0.0035(7) -0.0032(6)
C2 0.0185(8) 0.0246(8) 0.0315(9) 0.0073(7) 0.0075(7) -0.0044(7)
C3 0.0194(8) 0.0333(9) 0.0209(8) 0.0078(7) 0.0072(7) 0.0016(7)
C4 0.0143(7) 0.0241(8) 0.0171(7) -0.0011(6) 0.0015(6) 0.0017(6)
C5 0.0120(7) 0.0181(7) 0.0156(7) 0.0017(6) -0.0009(6) -0.0010(6)
C6 0.0152(7) 0.0271(9) 0.0153(7) 0.0052(6) -0.0014(6) 0.0007(6)
C7 0.0121(7) 0.0288(9) 0.0168(7) 0.0067(6) -0.0020(6) 0.0012(7)
C8 0.0100(6) 0.0175(7) 0.0158(7) 0.0035(6) 0.0016(5) 0.0018(6)
C9 0.0098(6) 0.0152(6) 0.0141(6) 0.0032(5) 0.0004(5) 0.0001(5)
C10 0.0121(7) 0.0165(7) 0.0210(7) -0.0019(6) 0.0029(6) 0.0003(6)
C11 0.0104(6) 0.0200(7) 0.0183(7) -0.0008(6) -0.0039(6) -0.0010(6)
C12 0.0201(8) 0.0235(8) 0.0142(7) 0.0003(6) -0.0020(6) 0.0084(6)
C13 0.0107(6) 0.0183(7) 0.0146(7) -0.0019(6) -0.0003(6) 0.0011(6)
C14 0.0104(6) 0.0149(7) 0.0131(6) 0.0014(5) -0.0005(5) -0.0001(5)
C15 0.0105(6) 0.0185(7) 0.0151(7) 0.0019(6) 0.0008(6) 0.0006(6)
C16 0.0138(7) 0.0162(7) 0.0163(7) -0.0007(6) 0.0015(6) 0.0004(6)
C17 0.0170(8) 0.0167(7) 0.0326(9) 0.0056(7) 0.0057(7) 0.0029(6)
C18 0.0158(8) 0.0225(8) 0.0274(9) 0.0011(7) 0.0021(7) 0.0040(6)
C19 0.0248(9) 0.0410(11) 0.0249(9) -0.0105(8) 0.0021(8) 0.0033(8)
C20 0.0150(7) 0.0256(8) 0.0250(8) -0.0052(7) 0.0008(6) -0.0024(7)

loop_
_atom_type_symbol
_atom_type_description
_atom_type_scat_dispersion_real
_atom_type_scat_dispersion_imag
_atom_type_scat_source
C C 0.0033 0.0016 'International Tables Vol C Tables 4.2.6.8 and 6.1.1.4'
H H 0.0000 0.0000 'International Tables Vol C Tables 4.2.6.8 and 6.1.1.4'
O O 0.0106 0.0060 'International Tables Vol C Tables 4.2.6.8 and 6.1.1.4'

loop_
_geom_angle_atom_site_label_1
_geom_angle_atom_site_label_2
_geom_angle_atom_site_label_3
_geom_angle
C11 O11 C16 111.75(12)
C16 O15 C15 109.12(11)
C15 O15' H18 109.1(16)
C10 C1 C2 111.90(14)
C10 C1 H1 112.7(12)
C2 C1 H1 108.9(12)
C10 C1 H2 109.4(13)
C2 C1 H2 107.7(13)
H1 C1 H2 106.0(17)
C3 C2 C1 115.10(15)
C3 C2 H3 106.6(12)
C1 C2 H3 106.5(12)
C3 C2 H4 111.5(13)
C1 C2 H4 106.9(12)
H3 C2 H4 110.1(18)
C2 C3 C4 118.37(14)
C2 C3 H5 108.5(12)
C4 C3 H5 107.1(12)
C2 C3 H6 107.3(12)
C4 C3 H6 108.9(12)
H5 C3 H6 106.1(17)
C18 C4 C3 111.04(14)
C18 C4 C19 107.77(15)
C3 C4 C19 106.28(14)
C18 C4 C5 109.92(13)
C3 C4 C5 114.22(13)
C19 C4 C5 107.28(14)
C6 C5 C4 116.81(13)
C6 C5 C9 104.05(13)
C4 C5 C9 119.66(12)
C6 C5 H7 105.1(13)
C4 C5 H7 104.4(13)
C9 C5 H7 105.4(13)
C7 C6 C5 102.15(13)
C7 C6 H8 112.5(13)
C5 C6 H8 114.5(12)
C7 C6 H9 108.5(13)
C5 C6 H9 111.0(13)
H8 C6 H9 108.0(17)
C6 C7 C8 105.49(13)
C6 C7 H10 110.4(13)
C8 C7 H10 111.3(12)
C6 C7 H11 110.2(13)
C8 C7 H11 111.2(12)
H10 C7 H11 108.3(17)
C17 C8 C14 111.33(13)
C17 C8 C7 109.31(13)
C14 C8 C7 109.12(12)
C17 C8 C9 113.62(13)
C14 C8 C9 108.62(12)
C7 C8 C9 104.56(12)
C10 C9 C5 116.41(12)
C10 C9 C8 114.63(12)
C5 C9 C8 104.18(11)
C10 C9 H12 104.2(13)
C5 C9 H12 110.7(12)
C8 C9 H12 106.4(13)
C20 C10 C1 119.02(15)
C20 C10 C9 120.47(15)
C1 C10 C9 120.41(14)
O11' C11 O11 120.76(15)
O11' C11 C12 128.19(15)
O11 C11 C12 111.06(13)
C11 C12 C13 106.03(13)
C11 C12 H13 108.0(13)
C13 C12 H13 111.7(13)
C11 C12 H14 109.8(13)
C13 C12 H14 113.2(13)
H13 C12 H14 108.0(19)
C12 C13 C14 114.96(13)
C12 C13 C16 104.11(12)
C14 C13 C16 103.84(12)
C12 C13 H15 109.4(13)
C14 C13 H15 113.3(13)
C16 C13 H15 110.6(13)
C15 C14 C13 102.13(12)
C15 C14 C8 114.19(12)
C13 C14 C8 115.34(12)
C15 C14 H16 107.7(13)
C13 C14 H16 111.2(12)
C8 C14 H16 106.2(13)
O15' C15 O15 111.21(12)
O15' C15 C14 107.96(12)
O15 C15 C14 105.51(12)
O15' C15 H17 111.6(13)
O15 C15 H17 104.8(12)
C14 C15 H17 115.6(13)
O15 C16 O11 110.52(12)
O15 C16 C13 108.62(12)
O11 C16 C13 107.01(12)
O15 C16 H19 109.4(13)
O11 C16 H19 106.9(12)
C13 C16 H19 114.3(13)
C8 C17 H20 112.4(13)
C8 C17 H21 109.3(12)
H20 C17 H21 108.6(19)
C8 C17 H22 112.9(13)
H20 C17 H22 105.3(18)
H21 C17 H22 108.0(18)
C4 C18 H23 114.5(13)
C4 C18 H24 110.8(13)
H23 C18 H24 106.2(18)
C4 C18 H25 110.0(13)
H23 C18 H25 107.0(17)
H24 C18 H25 108.1(18)
C4 C19 H26 109.6(13)
C4 C19 H27 109.5(12)
H26 C19 H27 113.1(18)
C4 C19 H28 108.4(13)
H26 C19 H28 109.9(18)
H27 C19 H28 106.2(18)
C10 C20 H29 121.5(13)
C10 C20 H30 121.2(12)
H29 C20 H30 117.3(18)

loop_
_geom_bond_atom_site_label_1
_geom_bond_atom_site_label_2
_geom_bond_distance
O11 C11 1.3454(19)
O11 C16 1.4593(19)
O11' C11 1.208(2)
O15 C16 1.3886(19)
O15 C15 1.4369(19)
O15' C15 1.4020(19)
O15' H18 0.81(2)
C1 C10 1.513(2)
C1 C2 1.539(3)
C1 H1 1.03(2)
C1 H2 0.97(2)
C2 C3 1.526(3)
C2 H3 1.02(2)
C2 H4 0.99(2)
C3 C4 1.543(2)
C3 H5 1.02(2)
C3 H6 1.00(2)
C4 C18 1.538(2)
C4 C19 1.545(2)
C4 C5 1.553(2)
C5 C6 1.535(2)
C5 C9 1.568(2)
C5 H7 0.96(2)
C6 C7 1.524(2)
C6 H8 0.99(2)
C6 H9 0.97(2)
C7 C8 1.559(2)
C7 H10 0.98(2)
C7 H11 0.97(2)
C8 C17 1.539(2)
C8 C14 1.546(2)
C8 C9 1.601(2)
C9 C10 1.518(2)
C9 H12 0.99(2)
C10 C20 1.333(2)
C11 C12 1.503(2)
C12 C13 1.529(2)
C12 H13 0.96(2)
C12 H14 0.93(2)
C13 C14 1.543(2)
C13 C16 1.548(2)
C13 H15 0.94(2)
C14 C15 1.538(2)
C14 H16 0.99(2)
C15 H17 0.98(2)
C16 H19 0.97(2)
C17 H20 0.95(2)
C17 H21 0.98(2)
C17 H22 0.96(2)
C18 H23 1.00(2)
C18 H24 0.95(2)
C18 H25 0.99(2)
C19 H26 0.97(2)
C19 H27 0.99(2)
C19 H28 0.98(2)
C20 H29 0.96(2)
C20 H30 1.00(2)

loop_
_geom_hbond_atom_site_label_D
_geom_hbond_atom_site_label_H
_geom_hbond_atom_site_label_A
_geom_hbond_distance_DH
_geom_hbond_distance_HA
_geom_hbond_distance_DA
_geom_hbond_angle_DHA
_geom_hbond_site_symmetry_A
O15' H18 O11' 0.81(2) 2.09(2) 2.8348(17) 152(2) 4_456

loop_
_geom_torsion_atom_site_label_1
_geom_torsion_atom_site_label_2
_geom_torsion_atom_site_label_3
_geom_torsion_atom_site_label_4
_geom_torsion
C10 C1 C2 C3 73.1(2)
C1 C2 C3 C4 -59.7(2)
C2 C3 C4 C18 -57.1(2)
C2 C3 C4 C19 -174.04(16)
C2 C3 C4 C5 67.9(2)
C18 C4 C5 C6 177.51(14)
C3 C4 C5 C6 51.94(19)
C19 C4 C5 C6 -65.56(19)
C18 C4 C5 C9 50.58(19)
C3 C4 C5 C9 -74.99(18)
C19 C4 C5 C9 167.51(14)
C4 C5 C6 C7 -177.85(13)
C9 C5 C6 C7 -43.58(15)
C5 C6 C7 C8 41.50(16)
C6 C7 C8 C17 98.84(15)
C6 C7 C8 C14 -139.20(13)
C6 C7 C8 C9 -23.14(15)
C6 C5 C9 C10 -98.39(15)
C4 C5 C9 C10 34.26(19)
C6 C5 C9 C8 28.87(15)
C4 C5 C9 C8 161.52(13)
C17 C8 C9 C10 5.60(18)
C14 C8 C9 C10 -118.90(14)
C7 C8 C9 C10 124.71(13)
C17 C8 C9 C5 -122.76(14)
C14 C8 C9 C5 112.74(13)
C7 C8 C9 C5 -3.65(15)
C2 C1 C10 C20 92.30(19)
C2 C1 C10 C9 -84.27(19)
C5 C9 C10 C20 -137.82(15)
C8 C9 C10 C20 100.26(17)
C5 C9 C10 C1 38.7(2)
C8 C9 C10 C1 -83.21(17)
C16 O11 C11 O11' 179.16(14)
C16 O11 C11 C12 -0.88(17)
O11' C11 C12 C13 -178.03(16)
O11 C11 C12 C13 2.01(17)
C11 C12 C13 C14 -115.11(14)
C11 C12 C13 C16 -2.21(16)
C12 C13 C14 C15 92.19(15)
C16 C13 C14 C15 -20.87(15)
C12 C13 C14 C8 -143.38(14)
C16 C13 C14 C8 103.57(14)
C17 C8 C14 C15 59.63(17)
C7 C8 C14 C15 -61.11(16)
C9 C8 C14 C15 -174.54(12)
C17 C8 C14 C13 -58.25(17)
C7 C8 C14 C13 -178.98(13)
C9 C8 C14 C13 67.59(16)
C16 O15 C15 O15' 84.85(14)
C16 O15 C15 C14 -31.95(15)
C13 C14 C15 O15' -86.98(14)
C8 C14 C15 O15' 147.83(13)
C13 C14 C15 O15 32.02(15)
C8 C14 C15 O15 -93.18(14)
C15 O15 C16 O11 -99.16(13)
C15 O15 C16 C13 17.94(15)
C11 O11 C16 O15 117.49(13)
C11 O11 C16 C13 -0.61(16)
C12 C13 C16 O15 -117.56(13)
C14 C13 C16 O15 3.11(15)
C12 C13 C16 O11 1.77(16)
C14 C13 C16 O11 122.44(12)
